data_7000866
loop_
_publ_author_name
'Ehrhart, J\'er\^ome'
'Planeix, Jean-Marc'
'Kyritsakas-Gruber, Nathalie'
'Hosseini, Mir Wais'

_publ_section_title
;
 Synthesis and structural studies of metallamacrotricycles based on a
 metacyclophane in 1,3-alternate conformation bearing four imidazolyl
 units
;
_journal_issue 14
_journal_name_full 'Dalton Transactions'
_journal_page_first 2552
_journal_page_last 2557
_journal_paper_doi 10.1039/b816053h
_journal_year 2009
_chemical_formula_moiety '2(C56 H64 Br4 CO2 N8), 3.60(C2 H4 Cl2), C H3 OH'
_chemical_formula_sum 'C120.2 H146.4 Br8 Cl7.2 Co4 N16 O'
_chemical_formula_weight 2951.68
_chemical_name_systematic ?
_space_group_IT_number 14
_symmetry_cell_setting monoclinic
_symmetry_space_group_name_Hall '-P 2ybc'
_symmetry_space_group_name_H-M 'P 1 21/c 1'
_atom_sites_solution_hydrogens geom
_atom_sites_solution_primary direct
_atom_sites_solution_secondary difmap
_audit_creation_method SHELXL-97
_cell_angle_alpha 90.00
_cell_angle_beta 101.952(2)
_cell_angle_gamma 90.00
_cell_formula_units_Z 2
_cell_length_a 23.0347(10)
_cell_length_b 20.1741(9)
_cell_length_c 15.5101(6)
_cell_measurement_reflns_used 6270
_cell_measurement_temperature 173(2)
_cell_measurement_theta_max 22.01
_cell_measurement_theta_min 2.21
_cell_volume 7051.4(5)
_computing_cell_refinement 'Bruker SMART'
_computing_data_collection 'Bruker SMART'
_computing_data_reduction 'Bruker SAINT'
_computing_molecular_graphics 'Bruker SHELXTL'
_computing_publication_material 'Bruker SHELXTL'
_computing_structure_refinement 'SHELXL-97 (Sheldrick, 1997)'
_computing_structure_solution 'SHELXS-97 (Sheldrick, 1990)'
_diffrn_ambient_temperature 173(2)
_diffrn_measured_fraction_theta_full 0.997
_diffrn_measured_fraction_theta_max 0.997
_diffrn_measurement_device_type 'CCD area detector'
_diffrn_measurement_method 'phi and omega scans'
_diffrn_radiation_monochromator graphite
_diffrn_radiation_source 'fine-focus sealed tube'
_diffrn_radiation_type MoK\a
_diffrn_radiation_wavelength 0.71073
_diffrn_reflns_av_R_equivalents 0.1026
_diffrn_reflns_av_sigmaI/netI 0.1159
_diffrn_reflns_limit_h_max 29
_diffrn_reflns_limit_h_min -29
_diffrn_reflns_limit_k_max 24
_diffrn_reflns_limit_k_min -26
_diffrn_reflns_limit_l_max 18
_diffrn_reflns_limit_l_min -20
_diffrn_reflns_number 70499
_diffrn_reflns_theta_full 27.55
_diffrn_reflns_theta_max 27.55
_diffrn_reflns_theta_min 0.90
_exptl_absorpt_coefficient_mu 2.910
_exptl_absorpt_correction_T_max 0.7596
_exptl_absorpt_correction_T_min 0.5937
_exptl_absorpt_correction_type multi-scan
_exptl_absorpt_process_details sadabs
_exptl_crystal_colour blue
_exptl_crystal_density_diffrn 1.390
_exptl_crystal_density_meas ?
_exptl_crystal_density_method 'not measured'
_exptl_crystal_description prism
_exptl_crystal_F_000 2986
_exptl_crystal_size_max 0.20
_exptl_crystal_size_mid 0.12
_exptl_crystal_size_min 0.10
_refine_diff_density_max 1.814
_refine_diff_density_min -1.836
_refine_diff_density_rms 0.238
_refine_ls_extinction_method none
_refine_ls_goodness_of_fit_ref 1.031
_refine_ls_hydrogen_treatment constr
_refine_ls_matrix_type full
_refine_ls_number_parameters 722
_refine_ls_number_reflns 16208
_refine_ls_number_restraints 20
_refine_ls_restrained_S_all 1.032
_refine_ls_R_factor_all 0.1805
_refine_ls_R_factor_gt 0.1096
_refine_ls_shift/su_max 0.018
_refine_ls_shift/su_mean 0.001
_refine_ls_structure_factor_coef Fsqd
_refine_ls_weighting_details 'calc w=1/[\s^2^(Fo^2^)+(0.1857P)^2^+73.1702P] where P=(Fo^2^+2Fc^2^)/3'
_refine_ls_weighting_scheme calc
_refine_ls_wR_factor_gt 0.2860
_refine_ls_wR_factor_ref 0.3037
_reflns_number_gt 8650
_reflns_number_total 16208
_reflns_threshold_expression >2sigma(I)
_cod_data_source_file b816053h.txt
_cod_data_source_block e1445a
_cod_depositor_comments
;
 Marking attached hydrogen atoms.

 Antanas Vaitkus,
 2017-07-12

The following automatic conversions were performed:
'_symmetry_cell_setting' value 'Monoclinic' changed to 'monoclinic'
according to '/home/saulius/struct/CIF-dictionaries/cif_core.dic'
dictionary named 'cif_core.dic' version 2.4.1 from 2010-06-29.

Automatic conversion script
Id: cif_fix_enum 1527 2010-12-29 10:47:43Z saulius 

The following automatic conversions were performed:

'_exptl_crystal_density_meas' value 'none' was changed to '?' - the
value is perceived as not measured.

Automatic conversion script
Id: cif_fix_values 3008 2015-01-20 13:52:24Z robertas 
;
_cod_original_sg_symbol_H-M P2(1)/c
_cod_original_formula_sum 'C120.20 H146.40 Br8 Cl7.20 Co4 N16 O'
_cod_database_code 7000866

loop_
_symmetry_equiv_pos_as_xyz
'x, y, z'
'-x, y+1/2, -z+1/2'
'-x, -y, -z'
'x, -y-1/2, z-1/2'

loop_
_atom_site_label
_atom_site_type_symbol
_atom_site_fract_x
_atom_site_fract_y
_atom_site_fract_z
_atom_site_U_iso_or_equiv
_atom_site_adp_type
_atom_site_occupancy
_atom_site_symmetry_multiplicity
_atom_site_calc_flag
_atom_site_refinement_flags
_atom_site_disorder_assembly
_atom_site_disorder_group
_atom_site_attached_hydrogens
Co1 Co 0.98710(6) 0.26044(7) 1.06002(9) 0.0279(3) Uani 1 1 d . . . 0
Br1 Br 1.06600(6) 0.33421(6) 1.12096(8) 0.0411(3) Uani 1 1 d . . . 0
Br2 Br 0.89328(6) 0.30273(8) 0.98541(8) 0.0485(4) Uani 1 1 d . . . 0
Co2 Co 0.55890(9) -0.15166(8) 0.61955(11) 0.0486(5) Uani 1 1 d . . . 0
Br3 Br 0.64510(7) -0.12099(8) 0.56500(10) 0.0578(4) Uani 1 1 d . . . 0
Br4 Br 0.48141(10) -0.21199(8) 0.52759(13) 0.0947(8) Uani 1 1 d . . . 0
C1 C 0.8702(5) -0.0368(5) 0.8219(6) 0.028(2) Uani 1 1 d . . . 0
C2 C 0.9267(5) -0.0084(5) 0.8311(6) 0.028(2) Uani 1 1 d . . . 0
C3 C 0.9307(5) 0.0554(5) 0.7969(6) 0.025(2) Uani 1 1 d . . . 0
C4 C 0.8795(5) 0.0920(5) 0.7610(6) 0.030(2) Uani 1 1 d . . . 0
C5 C 0.8239(4) 0.0642(5) 0.7570(6) 0.024(2) Uani 1 1 d . . . 0
C6 C 0.8183(5) 0.0001(5) 0.7836(6) 0.030(2) Uani 1 1 d . . . 0
C7 C 0.9813(5) -0.0448(5) 0.8748(8) 0.032(2) Uani 1 1 d . . . 0
H7A H 0.9716 -0.0753 0.9189 0.048 Uiso 1 1 calc R . . 0
H7B H 1.0113 -0.0130 0.9037 0.048 Uiso 1 1 calc R . . 0
H7C H 0.9969 -0.0699 0.8306 0.048 Uiso 1 1 calc R . . 0
C8 C 0.9915(5) 0.0831(5) 0.7929(7) 0.032(2) Uani 1 1 d . . . 0
H8A H 1.0206 0.0463 0.8005 0.039 Uiso 1 1 calc R . . 0
H8B H 0.9898 0.1026 0.7338 0.039 Uiso 1 1 calc R . . 0
N1 N 1.0127(4) 0.1346(4) 0.8610(5) 0.0261(18) Uani 1 1 d . . . 0
C9 C 0.9844(5) 0.1570(5) 0.9222(7) 0.029(2) Uani 1 1 d . . . 0
H9 H 0.9465 0.1419 0.9285 0.034 Uiso 1 1 calc R . . 0
N2 N 1.0156(4) 0.2029(4) 0.9733(5) 0.0272(18) Uani 1 1 d . . . 0
C10 C 1.0669(5) 0.2087(5) 0.9415(7) 0.033(2) Uani 1 1 d . . . 0
H10 H 1.0990 0.2375 0.9647 0.039 Uiso 1 1 calc R . . 0
C11 C 1.0648(5) 0.1672(5) 0.8723(7) 0.030(2) Uani 1 1 d . . . 0
H11 H 1.0943 0.1621 0.8382 0.036 Uiso 1 1 calc R . . 0
C12 C 0.8853(5) 0.1624(6) 0.7270(8) 0.036(3) Uani 1 1 d . . . 0
H12A H 0.8682 0.1642 0.6637 0.054 Uiso 1 1 calc R . . 0
H12B H 0.9273 0.1748 0.7373 0.054 Uiso 1 1 calc R . . 0
H12C H 0.8642 0.1934 0.7583 0.054 Uiso 1 1 calc R . . 0
C13 C 0.7595(5) -0.0342(5) 0.7638(8) 0.036(3) Uani 1 1 d . . . 0
H13A H 0.7411 -0.0314 0.8152 0.054 Uiso 1 1 calc R . . 0
H13B H 0.7651 -0.0808 0.7499 0.054 Uiso 1 1 calc R . . 0
H13C H 0.7338 -0.0128 0.7132 0.054 Uiso 1 1 calc R . . 0
C14 C 0.7702(5) 0.1055(5) 0.7141(7) 0.034(2) Uani 1 1 d . . . 0
H14A H 0.7553 0.0875 0.6542 0.041 Uiso 1 1 calc R . . 0
H14B H 0.7845 0.1511 0.7068 0.041 Uiso 1 1 calc R . . 0
C15 C 0.7172(5) 0.1110(5) 0.7594(7) 0.032(2) Uani 1 1 d . . . 0
C16 C 0.6587(5) 0.1059(5) 0.7088(8) 0.036(3) Uani 1 1 d . . . 0
C17 C 0.6108(5) 0.1113(5) 0.7490(8) 0.039(3) Uani 1 1 d . . . 0
C18 C 0.6186(5) 0.1180(6) 0.8408(8) 0.040(3) Uani 1 1 d . . . 0
C19 C 0.6757(5) 0.1267(5) 0.8912(7) 0.035(3) Uani 1 1 d . . . 0
C20 C 0.7256(5) 0.1260(5) 0.8507(7) 0.033(2) Uani 1 1 d . . . 0
C21 C 0.6507(6) 0.0976(7) 0.6105(8) 0.048(3) Uani 1 1 d . . . 0
H21A H 0.6084 0.1000 0.5832 0.072 Uiso 1 1 calc R . . 0
H21B H 0.6665 0.0545 0.5975 0.072 Uiso 1 1 calc R . . 0
H21C H 0.6720 0.1330 0.5868 0.072 Uiso 1 1 calc R . . 0
C22 C 0.5487(5) 0.1117(6) 0.6921(10) 0.048(3) Uani 1 1 d . . . 0
H22A H 0.5212 0.1322 0.7256 0.057 Uiso 1 1 calc R . . 0
H22B H 0.5486 0.1393 0.6393 0.057 Uiso 1 1 calc R . . 0
N3 N 0.5270(4) 0.0449(5) 0.6636(6) 0.038(2) Uani 1 1 d . . . 0
C23 C 0.5577(6) -0.0128(6) 0.6782(8) 0.046(3) Uani 1 1 d . . . 0
H23 H 0.5973 -0.0168 0.7110 0.055 Uiso 1 1 calc R . . 0
N4 N 0.5247(5) -0.0633(5) 0.6399(6) 0.044(3) Uani 1 1 d . . . 0
C24 C 0.4710(6) -0.0362(8) 0.6005(9) 0.055(4) Uani 1 1 d . . . 0
H24 H 0.4383 -0.0602 0.5678 0.066 Uiso 1 1 calc R . . 0
C25 C 0.4719(6) 0.0305(8) 0.6156(9) 0.056(4) Uani 1 1 d . . . 0
H25 H 0.4403 0.0609 0.5964 0.067 Uiso 1 1 calc R . . 0
C26 C 0.5655(6) 0.1163(7) 0.8827(9) 0.050(3) Uani 1 1 d . . . 0
H26A H 0.5753 0.0918 0.9384 0.075 Uiso 1 1 calc R . . 0
H26B H 0.5325 0.0942 0.8430 0.075 Uiso 1 1 calc R . . 0
H26C H 0.5539 0.1616 0.8942 0.075 Uiso 1 1 calc R . . 0
C27 C 0.7858(5) 0.1437(6) 0.9018(8) 0.039(3) Uani 1 1 d . . . 0
H27A H 0.7820 0.1712 0.9524 0.059 Uiso 1 1 calc R . . 0
H27B H 0.8073 0.1684 0.8638 0.059 Uiso 1 1 calc R . . 0
H27C H 0.8077 0.1032 0.9226 0.059 Uiso 1 1 calc R . . 0
C28 C 0.6843(6) 0.1449(6) 0.9890(7) 0.040(3) Uani 1 1 d . . . 0
H28A H 0.6452 0.1409 1.0055 0.048 Uiso 1 1 calc R . . 0
H28B H 0.6957 0.1922 0.9949 0.048 Uiso 1 1 calc R . . 0
C29 C 0.7292(5) 0.1061(6) 1.0572(7) 0.035(3) Uani 1 1 d . . . 0
C30 C 0.7671(5) 0.1415(6) 1.1243(8) 0.037(3) Uani 1 1 d . . . 0
C31 C 0.8089(5) 0.1056(6) 1.1865(7) 0.033(2) Uani 1 1 d . . . 0
C32 C 0.8139(5) 0.0374(6) 1.1826(7) 0.034(2) Uani 1 1 d . . . 0
C33 C 0.7734(5) 0.0014(5) 1.1180(7) 0.034(2) Uani 1 1 d . . . 0
C34 C 0.7312(5) 0.0372(6) 1.0570(7) 0.037(3) Uani 1 1 d . . . 0
C35 C 0.7623(6) 0.2162(6) 1.1289(9) 0.046(3) Uani 1 1 d . . . 0
H35A H 0.7878 0.2323 1.1834 0.069 Uiso 1 1 calc R . . 0
H35B H 0.7210 0.2285 1.1282 0.069 Uiso 1 1 calc R . . 0
H35C H 0.7748 0.2361 1.0781 0.069 Uiso 1 1 calc R . . 0
C36 C 0.8485(5) 0.1427(6) 1.2610(7) 0.036(3) Uani 1 1 d . . . 0
H36A H 0.8272 0.1821 1.2766 0.044 Uiso 1 1 calc R . . 0
H36B H 0.8580 0.1137 1.3136 0.044 Uiso 1 1 calc R . . 0
N5 N 0.9042(4) 0.1638(4) 1.2358(5) 0.0281(19) Uani 1 1 d . . . 0
C37 C 0.9103(5) 0.1852(5) 1.1569(6) 0.028(2) Uani 1 1 d . . . 0
H37 H 0.8792 0.1844 1.1061 0.033 Uiso 1 1 calc R . . 0
N6 N 0.9645(4) 0.2078(4) 1.1567(5) 0.0283(19) Uani 1 1 d . . . 0
C38 C 0.9948(5) 0.2006(5) 1.2449(7) 0.032(2) Uani 1 1 d . . . 0
H38 H 1.0350 0.2126 1.2670 0.038 Uiso 1 1 calc R . . 0
C39 C 0.9589(5) 0.1744(5) 1.2927(7) 0.030(2) Uani 1 1 d . . . 0
H39 H 0.9685 0.1648 1.3539 0.036 Uiso 1 1 calc R . . 0
C40 C 0.8616(5) 0.0019(6) 1.2477(7) 0.040(3) Uani 1 1 d . . . 0
H40A H 0.8488 -0.0032 1.3037 0.060 Uiso 1 1 calc R . . 0
H40B H 0.8983 0.0278 1.2571 0.060 Uiso 1 1 calc R . . 0
H40C H 0.8685 -0.0419 1.2244 0.060 Uiso 1 1 calc R . . 0
C41 C 0.6843(5) -0.0023(6) 0.9936(8) 0.043(3) Uani 1 1 d . . . 0
H41A H 0.6502 0.0263 0.9707 0.064 Uiso 1 1 calc R . . 0
H41B H 0.6713 -0.0399 1.0249 0.064 Uiso 1 1 calc R . . 0
H41C H 0.7011 -0.0186 0.9446 0.064 Uiso 1 1 calc R . . 0
C42 C 0.7739(6) -0.0738(5) 1.1164(7) 0.039(3) Uani 1 1 d . . . 0
H42A H 0.7375 -0.0891 1.1349 0.046 Uiso 1 1 calc R . . 0
H42B H 0.8080 -0.0885 1.1623 0.046 Uiso 1 1 calc R . . 0
C43 C 0.7775(5) -0.1106(5) 1.0321(7) 0.031(2) Uani 1 1 d . . . 0
C44 C 0.7388(5) -0.1658(5) 1.0073(8) 0.037(3) Uani 1 1 d . . . 0
C45 C 0.7444(5) -0.2035(5) 0.9309(7) 0.036(3) Uani 1 1 d . . . 0
C46 C 0.7824(5) -0.1842(5) 0.8798(7) 0.034(3) Uani 1 1 d . . . 0
C47 C 0.8204(5) -0.1287(5) 0.9036(7) 0.031(2) Uani 1 1 d . . . 0
C48 C 0.8177(5) -0.0946(5) 0.9816(6) 0.028(2) Uani 1 1 d . . . 0
C49 C 0.6929(7) -0.1859(7) 1.0607(10) 0.061(4) Uani 1 1 d . . . 0
H49A H 0.7131 -0.2055 1.1167 0.092 Uiso 1 1 calc R . . 0
H49B H 0.6656 -0.2185 1.0273 0.092 Uiso 1 1 calc R . . 0
H49C H 0.6705 -0.1468 1.0722 0.092 Uiso 1 1 calc R . . 0
C50 C 0.7037(6) -0.2632(6) 0.9076(8) 0.042(3) Uani 1 1 d . . . 0
H50A H 0.7256 -0.2988 0.8838 0.050 Uiso 1 1 calc R . . 0
H50B H 0.6927 -0.2803 0.9619 0.050 Uiso 1 1 calc R . . 0
N7 N 0.6501(5) -0.2477(5) 0.8435(7) 0.053(3) Uani 1 1 d D . . 0
C51 C 0.6419(6) -0.2050(6) 0.7759(7) 0.043(3) Uani 1 1 d D . . 0
H51 H 0.6725 -0.1773 0.7632 0.052 Uiso 1 1 calc R . . 0
N8 N 0.5883(5) -0.2051(5) 0.7296(8) 0.065(4) Uani 1 1 d D . . 0
C52 C 0.5540(7) -0.2431(6) 0.7781(9) 0.051 Uani 1 1 d D . . 0
H52 H 0.5121 -0.2488 0.7640 0.061 Uiso 1 1 calc R . . 0
C53 C 0.5932(6) -0.2706(6) 0.8506(9) 0.051 Uani 1 1 d D . . 0
H53 H 0.5837 -0.2986 0.8950 0.061 Uiso 1 1 calc R . . 0
C54 C 0.7900(6) -0.2240(6) 0.7973(8) 0.047(3) Uani 1 1 d . . . 0
H54A H 0.8299 -0.2432 0.8076 0.070 Uiso 1 1 calc R . . 0
H54B H 0.7844 -0.1943 0.7462 0.070 Uiso 1 1 calc R . . 0
H54C H 0.7604 -0.2596 0.7861 0.070 Uiso 1 1 calc R . . 0
C55 C 0.8632(5) -0.0411(6) 1.0131(7) 0.035(3) Uani 1 1 d . . . 0
H55A H 0.8483 0.0015 0.9873 0.052 Uiso 1 1 calc R . . 0
H55B H 0.9003 -0.0521 0.9949 0.052 Uiso 1 1 calc R . . 0
H55C H 0.8704 -0.0381 1.0775 0.052 Uiso 1 1 calc R . . 0
C56 C 0.8640(5) -0.1106(5) 0.8458(8) 0.030(2) Uani 1 1 d . . . 0
H56A H 0.8526 -0.1358 0.7900 0.036 Uiso 1 1 calc R . . 0
H56B H 0.9037 -0.1267 0.8757 0.036 Uiso 1 1 calc R . . 0
C57 C 0.0245(7) 0.9950(13) 0.4859(13) 0.22(2) Uani 1 1 d D . . 0
H57A H 0.0316 0.9466 0.4853 0.267 Uiso 1 1 calc R . . 0
H57B H 0.0577 1.0147 0.5291 0.267 Uiso 1 1 calc R . . 0
Cl1 Cl 0.0273(2) 1.0265(2) 0.3807(2) 0.0639(10) Uani 1 1 d D . . 0
C58 C 0.1732(12) 0.4056(7) 0.9799(13) 0.064 Uani 0.650(6) 1 d PD A 1 0
H58A H 0.1308 0.4132 0.9804 0.077 Uiso 0.650(6) 1 calc PR A 1 0
H58B H 0.1949 0.4002 1.0416 0.077 Uiso 0.650(6) 1 calc PR A 1 0
C59 C 0.1946(12) 0.4574(7) 0.9441(15) 0.071(7) Uani 0.650(6) 1 d PD A 1 0
H59A H 0.1747 0.4610 0.8813 0.086 Uiso 0.650(6) 1 calc PR A 1 0
H59B H 0.2375 0.4511 0.9471 0.086 Uiso 0.650(6) 1 calc PR A 1 0
Cl2 Cl 0.1805(2) 0.3323(3) 0.9193(4) 0.0539(15) Uani 0.650(6) 1 d PD A 1 0
Cl3 Cl 0.1832(4) 0.5320(3) 1.0002(6) 0.095(3) Uani 0.650(6) 1 d PD A 1 0
C60 C 0.347(4) 0.426(3) 0.231(8) 0.133 Uani 0.150(6) 1 d PD A 2 0
H60A H 0.3699 0.3915 0.2065 0.159 Uiso 0.150(6) 1 calc PR A 2 0
H60B H 0.3164 0.4035 0.2565 0.159 Uiso 0.150(6) 1 calc PR A 2 0
C61 C 0.321(3) 0.467(5) 0.166(5) 0.133 Uani 0.150(6) 1 d PD A 2 0
H61A H 0.3454 0.4696 0.1206 0.159 Uiso 0.150(6) 1 calc PR A 2 0
H61B H 0.3185 0.5120 0.1904 0.159 Uiso 0.150(6) 1 calc PR A 2 0
Cl4 Cl 0.2507(18) 0.4389(18) 0.119(4) 0.133 Uani 0.150(6) 1 d PD A 2 0
Cl5 Cl 0.3947(19) 0.4703(18) 0.313(3) 0.133 Uani 0.150(6) 1 d PD A 2 0
Cl7 Cl 0.7230(6) 0.3303(5) 0.9099(11) 0.133 Uani 0.50 1 d PD . . 0
Cl8 Cl 0.5995(6) 0.2856(5) 0.6829(10) 0.133 Uani 0.50 1 d PD . . 0
C63 C 0.6628(13) 0.286(2) 0.7670(19) 0.133 Uani 0.50 1 d PD . . 0
H63A H 0.6771 0.2396 0.7780 0.159 Uiso 0.50 1 calc PR . . 0
H63B H 0.6944 0.3114 0.7473 0.159 Uiso 0.50 1 calc PR . . 0
C62 C 0.6538(12) 0.312(2) 0.8419(17) 0.133 Uani 0.50 1 d PD . . 0
H62A H 0.6321 0.2794 0.8718 0.159 Uiso 0.50 1 calc PR . . 0
H62B H 0.6296 0.3523 0.8296 0.159 Uiso 0.50 1 calc PR . . 0
O1 O 0.5604(9) 0.9109(11) 0.9020(12) 0.095(3) Uani 0.50 1 d PD . . 1
C64 C 0.5455(14) 0.884(2) 0.986(2) 0.095(3) Uani 0.50 1 d PD . . 3

loop_
_atom_site_aniso_label
_atom_site_aniso_U_11
_atom_site_aniso_U_22
_atom_site_aniso_U_33
_atom_site_aniso_U_23
_atom_site_aniso_U_13
_atom_site_aniso_U_12
Co1 0.0355(8) 0.0280(7) 0.0191(7) -0.0016(6) 0.0028(5) -0.0010(6)
Br1 0.0468(7) 0.0392(7) 0.0383(6) -0.0102(5) 0.0110(5) -0.0122(5)
Br2 0.0463(7) 0.0690(9) 0.0292(6) 0.0155(6) 0.0050(5) 0.0148(6)
Co2 0.0650(12) 0.0316(9) 0.0368(9) 0.0002(7) -0.0179(8) -0.0035(8)
Br3 0.0615(9) 0.0566(9) 0.0510(8) -0.0098(7) 0.0019(7) 0.0215(7)
Br4 0.1196(16) 0.0465(9) 0.0821(12) 0.0107(8) -0.0618(11) -0.0269(9)
C1 0.039(6) 0.021(5) 0.020(5) -0.004(4) -0.003(4) 0.006(4)
C2 0.034(6) 0.024(5) 0.022(5) -0.007(4) -0.004(4) 0.000(4)
C3 0.039(6) 0.019(5) 0.016(4) -0.004(4) 0.002(4) -0.006(4)
C4 0.050(7) 0.021(5) 0.018(5) -0.003(4) 0.001(4) 0.001(5)
C5 0.024(5) 0.020(5) 0.024(5) -0.002(4) -0.006(4) -0.002(4)
C6 0.034(6) 0.030(5) 0.020(5) -0.003(4) -0.008(4) -0.003(4)
C7 0.032(6) 0.018(5) 0.044(6) 0.003(5) 0.002(5) -0.002(4)
C8 0.032(6) 0.030(6) 0.037(6) -0.007(5) 0.012(5) 0.000(5)
N1 0.030(5) 0.022(4) 0.023(4) 0.000(3) -0.001(3) 0.001(4)
C9 0.027(5) 0.033(6) 0.025(5) 0.001(4) 0.002(4) -0.003(4)
N2 0.031(5) 0.026(4) 0.025(4) -0.004(4) 0.006(3) -0.004(4)
C10 0.035(6) 0.029(6) 0.030(6) 0.002(5) -0.002(4) -0.004(5)
C11 0.031(6) 0.029(5) 0.029(5) -0.001(5) 0.007(4) -0.003(4)
C12 0.040(6) 0.035(6) 0.032(6) 0.009(5) 0.003(5) -0.008(5)
C13 0.038(6) 0.020(5) 0.044(6) 0.004(5) -0.006(5) -0.006(4)
C14 0.045(7) 0.025(5) 0.032(6) 0.006(5) 0.005(5) 0.000(5)
C15 0.038(6) 0.020(5) 0.028(5) -0.004(4) -0.018(4) -0.004(4)
C16 0.037(6) 0.017(5) 0.044(7) -0.001(5) -0.016(5) 0.005(4)
C17 0.037(6) 0.025(5) 0.047(7) -0.005(5) -0.013(5) 0.008(5)
C18 0.034(6) 0.031(6) 0.049(7) -0.016(5) -0.004(5) 0.005(5)
C19 0.038(6) 0.028(6) 0.031(6) -0.002(5) -0.008(5) 0.006(5)
C20 0.031(6) 0.024(5) 0.036(6) -0.008(5) -0.009(4) 0.005(4)
C21 0.054(8) 0.048(7) 0.033(6) 0.000(6) -0.015(5) 0.013(6)
C22 0.038(7) 0.032(6) 0.064(9) -0.010(6) -0.011(6) 0.012(5)
N3 0.030(5) 0.042(6) 0.034(5) -0.008(4) -0.010(4) 0.000(4)
C23 0.045(7) 0.042(7) 0.042(7) 0.003(6) -0.009(5) 0.007(6)
N4 0.041(6) 0.050(6) 0.033(5) -0.007(5) -0.010(4) -0.004(5)
C24 0.041(7) 0.064(9) 0.053(8) -0.007(7) -0.007(6) -0.012(7)
C25 0.032(7) 0.072(10) 0.056(8) -0.015(8) -0.006(6) 0.005(6)
C26 0.041(7) 0.057(8) 0.049(8) -0.010(7) 0.002(6) 0.008(6)
C27 0.041(7) 0.031(6) 0.039(6) -0.003(5) -0.007(5) 0.001(5)
C28 0.053(7) 0.035(6) 0.027(6) -0.011(5) -0.002(5) 0.010(5)
C29 0.038(6) 0.033(6) 0.033(6) -0.011(5) 0.003(5) -0.005(5)
C30 0.039(6) 0.033(6) 0.036(6) -0.014(5) 0.004(5) -0.014(5)
C31 0.040(6) 0.042(6) 0.017(5) -0.001(5) 0.008(4) -0.012(5)
C32 0.043(7) 0.031(6) 0.028(5) -0.005(5) 0.003(5) -0.008(5)
C33 0.037(6) 0.029(6) 0.035(6) -0.001(5) 0.006(5) -0.013(5)
C34 0.039(6) 0.040(6) 0.027(5) -0.003(5) -0.004(5) -0.009(5)
C35 0.048(7) 0.034(6) 0.048(7) -0.016(6) -0.004(6) -0.010(6)
C36 0.042(7) 0.037(6) 0.028(6) -0.012(5) 0.004(5) -0.003(5)
N5 0.033(5) 0.031(5) 0.020(4) -0.004(4) 0.004(3) -0.012(4)
C37 0.032(6) 0.031(5) 0.015(4) -0.005(4) -0.006(4) -0.001(4)
N6 0.038(5) 0.025(4) 0.019(4) -0.008(3) -0.001(3) 0.001(4)
C38 0.038(6) 0.030(6) 0.025(5) -0.001(5) -0.002(4) 0.001(5)
C39 0.035(6) 0.037(6) 0.016(5) -0.007(4) 0.000(4) -0.001(5)
C40 0.042(7) 0.042(7) 0.028(6) -0.001(5) -0.011(5) 0.001(5)
C41 0.036(6) 0.038(7) 0.045(7) -0.008(6) -0.014(5) -0.008(5)
C42 0.048(7) 0.029(6) 0.033(6) 0.002(5) -0.005(5) -0.013(5)
C43 0.038(6) 0.019(5) 0.031(6) 0.010(4) -0.008(5) 0.002(4)
C44 0.036(6) 0.027(6) 0.043(7) 0.012(5) -0.004(5) -0.013(5)
C45 0.050(7) 0.015(5) 0.033(6) 0.003(4) -0.011(5) -0.014(5)
C46 0.043(6) 0.023(5) 0.029(6) 0.006(4) -0.012(5) -0.008(5)
C47 0.030(5) 0.019(5) 0.034(6) 0.005(4) -0.015(4) 0.001(4)
C48 0.032(5) 0.018(5) 0.025(5) 0.006(4) -0.013(4) -0.006(4)
C49 0.071(10) 0.051(8) 0.061(9) -0.012(7) 0.012(8) -0.033(8)
C50 0.059(8) 0.028(6) 0.032(6) 0.008(5) -0.006(5) -0.021(5)
N7 0.055(7) 0.054(7) 0.040(6) 0.020(5) -0.015(5) -0.034(5)
C51 0.054(8) 0.043(7) 0.026(6) 0.009(5) -0.007(5) -0.004(6)
N8 0.067(8) 0.046(7) 0.063(8) 0.020(6) -0.030(6) -0.028(6)
C52 0.062 0.035 0.051 0.000 0.000 0.000
C53 0.062 0.035 0.051 0.000 0.000 0.000
C54 0.054(8) 0.030(6) 0.047(7) -0.008(6) -0.012(6) -0.004(5)
C55 0.037(6) 0.037(6) 0.026(5) -0.003(5) -0.004(4) -0.008(5)
C56 0.033(6) 0.013(4) 0.044(6) 0.004(4) 0.005(5) -0.007(4)
C57 0.44(7) 0.14(2) 0.14(2) -0.09(2) 0.19(3) -0.17(4)
Cl1 0.089(3) 0.063(2) 0.0393(18) 0.0006(17) 0.0130(18) -0.006(2)
C58 0.090 0.064 0.039 0.001 0.013 0.000
C59 0.072(17) 0.086(18) 0.063(15) 0.025(14) 0.030(13) 0.001(14)
Cl2 0.046(3) 0.051(3) 0.072(4) 0.023(3) 0.028(3) 0.003(2)
Cl3 0.120(7) 0.054(4) 0.118(7) -0.012(4) 0.042(5) -0.024(4)
C60 0.108 0.065 0.210 0.000 0.000 0.033
C61 0.108 0.065 0.210 0.000 0.000 0.033
Cl4 0.108 0.065 0.210 0.000 0.000 0.033
Cl5 0.108 0.065 0.210 0.000 0.000 0.033
Cl7 0.108 0.065 0.210 0.000 0.000 0.033
Cl8 0.108 0.065 0.210 0.000 0.000 0.033
C63 0.108 0.065 0.210 0.000 0.000 0.033
C62 0.108 0.065 0.210 0.000 0.000 0.033
O1 0.120(7) 0.054(4) 0.118(7) -0.012(4) 0.042(5) -0.024(4)
C64 0.120(7) 0.054(4) 0.118(7) -0.012(4) 0.042(5) -0.024(4)

loop_
_atom_type_symbol
_atom_type_description
_atom_type_scat_dispersion_real
_atom_type_scat_dispersion_imag
_atom_type_scat_source
C C 0.0033 0.0016 'International Tables Vol C Tables 4.2.6.8 and 6.1.1.4'
H H 0.0000 0.0000 'International Tables Vol C Tables 4.2.6.8 and 6.1.1.4'
N N 0.0061 0.0033 'International Tables Vol C Tables 4.2.6.8 and 6.1.1.4'
Cl Cl 0.1484 0.1585 'International Tables Vol C Tables 4.2.6.8 and 6.1.1.4'
Co Co 0.3494 0.9721 'International Tables Vol C Tables 4.2.6.8 and 6.1.1.4'
Br Br -0.2901 2.4595 'International Tables Vol C Tables 4.2.6.8 and 6.1.1.4'
O O 0.0106 0.0060 'International Tables Vol C Tables 4.2.6.8 and 6.1.1.4'

loop_
_geom_angle_atom_site_label_1
_geom_angle_atom_site_label_2
_geom_angle_atom_site_label_3
_geom_angle
_geom_angle_site_symmetry_1
_geom_angle_site_symmetry_3
_geom_angle_publ_flag
N2 Co1 N6 111.9(3) . . ?
N2 Co1 Br1 107.5(2) . . ?
N6 Co1 Br1 109.3(2) . . ?
N2 Co1 Br2 105.8(3) . . ?
N6 Co1 Br2 101.8(3) . . ?
Br1 Co1 Br2 120.49(8) . . ?
N4 Co2 N8 114.7(5) . . ?
N4 Co2 Br4 106.2(3) . . ?
N8 Co2 Br4 108.3(3) . . ?
N4 Co2 Br3 102.0(3) . . ?
N8 Co2 Br3 106.2(4) . . ?
Br4 Co2 Br3 119.67(11) . . ?
C2 C1 C6 120.6(9) . . ?
C2 C1 C56 119.9(9) . . ?
C6 C1 C56 119.3(9) . . ?
C1 C2 C3 117.9(9) . . ?
C1 C2 C7 121.5(9) . . ?
C3 C2 C7 120.6(9) . . ?
C2 C3 C4 121.2(10) . . ?
C2 C3 C8 119.1(9) . . ?
C4 C3 C8 119.6(9) . . ?
C5 C4 C3 119.7(9) . . ?
C5 C4 C12 120.3(10) . . ?
C3 C4 C12 120.0(10) . . ?
C6 C5 C4 120.7(9) . . ?
C6 C5 C14 122.0(9) . . ?
C4 C5 C14 117.1(9) . . ?
C5 C6 C1 119.6(10) . . ?
C5 C6 C13 120.7(9) . . ?
C1 C6 C13 119.3(9) . . ?
C2 C7 H7A 109.5 . . ?
C2 C7 H7B 109.5 . . ?
H7A C7 H7B 109.5 . . ?
C2 C7 H7C 109.5 . . ?
H7A C7 H7C 109.5 . . ?
H7B C7 H7C 109.5 . . ?
N1 C8 C3 113.3(8) . . ?
N1 C8 H8A 108.9 . . ?
C3 C8 H8A 108.9 . . ?
N1 C8 H8B 108.9 . . ?
C3 C8 H8B 108.9 . . ?
H8A C8 H8B 107.7 . . ?
C9 N1 C11 107.1(9) . . ?
C9 N1 C8 127.1(9) . . ?
C11 N1 C8 125.8(9) . . ?
N2 C9 N1 112.1(9) . . ?
N2 C9 H9 123.9 . . ?
N1 C9 H9 123.9 . . ?
C9 N2 C10 104.1(9) . . ?
C9 N2 Co1 126.7(7) . . ?
C10 N2 Co1 128.4(7) . . ?
C11 C10 N2 109.8(9) . . ?
C11 C10 H10 125.1 . . ?
N2 C10 H10 125.1 . . ?
N1 C11 C10 106.9(9) . . ?
N1 C11 H11 126.6 . . ?
C10 C11 H11 126.6 . . ?
C4 C12 H12A 109.5 . . ?
C4 C12 H12B 109.5 . . ?
H12A C12 H12B 109.5 . . ?
C4 C12 H12C 109.5 . . ?
H12A C12 H12C 109.5 . . ?
H12B C12 H12C 109.5 . . ?
C6 C13 H13A 109.5 . . ?
C6 C13 H13B 109.5 . . ?
H13A C13 H13B 109.5 . . ?
C6 C13 H13C 109.5 . . ?
H13A C13 H13C 109.5 . . ?
H13B C13 H13C 109.5 . . ?
C5 C14 C15 119.3(9) . . ?
C5 C14 H14A 107.5 . . ?
C15 C14 H14A 107.5 . . ?
C5 C14 H14B 107.5 . . ?
C15 C14 H14B 107.5 . . ?
H14A C14 H14B 107.0 . . ?
C16 C15 C20 119.0(11) . . ?
C16 C15 C14 119.9(10) . . ?
C20 C15 C14 120.9(9) . . ?
C17 C16 C15 120.1(11) . . ?
C17 C16 C21 121.6(10) . . ?
C15 C16 C21 118.2(12) . . ?
C16 C17 C18 121.2(10) . . ?
C16 C17 C22 118.8(11) . . ?
C18 C17 C22 119.9(12) . . ?
C19 C18 C17 119.3(12) . . ?
C19 C18 C26 121.3(11) . . ?
C17 C18 C26 119.4(11) . . ?
C18 C19 C20 120.4(11) . . ?
C18 C19 C28 119.8(11) . . ?
C20 C19 C28 119.4(10) . . ?
C19 C20 C15 119.2(10) . . ?
C19 C20 C27 120.8(10) . . ?
C15 C20 C27 120.0(11) . . ?
C16 C21 H21A 109.5 . . ?
C16 C21 H21B 109.5 . . ?
H21A C21 H21B 109.5 . . ?
C16 C21 H21C 109.5 . . ?
H21A C21 H21C 109.5 . . ?
H21B C21 H21C 109.5 . . ?
N3 C22 C17 113.0(9) . . ?
N3 C22 H22A 109.0 . . ?
C17 C22 H22A 109.0 . . ?
N3 C22 H22B 109.0 . . ?
C17 C22 H22B 109.0 . . ?
H22A C22 H22B 107.8 . . ?
C23 N3 C25 107.6(11) . . ?
C23 N3 C22 127.0(10) . . ?
C25 N3 C22 125.4(11) . . ?
N4 C23 N3 110.6(11) . . ?
N4 C23 H23 124.7 . . ?
N3 C23 H23 124.7 . . ?
C23 N4 C24 105.7(11) . . ?
C23 N4 Co2 122.9(9) . . ?
C24 N4 Co2 129.3(9) . . ?
C25 C24 N4 109.7(11) . . ?
C25 C24 H24 125.1 . . ?
N4 C24 H24 125.1 . . ?
N3 C25 C24 106.4(12) . . ?
N3 C25 H25 126.8 . . ?
C24 C25 H25 126.8 . . ?
C18 C26 H26A 109.5 . . ?
C18 C26 H26B 109.5 . . ?
H26A C26 H26B 109.5 . . ?
C18 C26 H26C 109.5 . . ?
H26A C26 H26C 109.5 . . ?
H26B C26 H26C 109.5 . . ?
C20 C27 H27A 109.5 . . ?
C20 C27 H27B 109.5 . . ?
H27A C27 H27B 109.5 . . ?
C20 C27 H27C 109.5 . . ?
H27A C27 H27C 109.5 . . ?
H27B C27 H27C 109.5 . . ?
C19 C28 C29 119.4(9) . . ?
C19 C28 H28A 107.5 . . ?
C29 C28 H28A 107.5 . . ?
C19 C28 H28B 107.5 . . ?
C29 C28 H28B 107.5 . . ?
H28A C28 H28B 107.0 . . ?
C34 C29 C30 119.5(11) . . ?
C34 C29 C28 121.8(10) . . ?
C30 C29 C28 118.6(10) . . ?
C29 C30 C31 118.4(10) . . ?
C29 C30 C35 120.0(11) . . ?
C31 C30 C35 121.6(10) . . ?
C32 C31 C30 122.0(10) . . ?
C32 C31 C36 118.9(10) . . ?
C30 C31 C36 119.1(10) . . ?
C31 C32 C33 119.5(11) . . ?
C31 C32 C40 119.9(10) . . ?
C33 C32 C40 120.6(10) . . ?
C34 C33 C32 118.2(10) . . ?
C34 C33 C42 120.6(10) . . ?
C32 C33 C42 121.1(10) . . ?
C29 C34 C33 122.0(10) . . ?
C29 C34 C41 120.2(10) . . ?
C33 C34 C41 117.6(10) . . ?
C30 C35 H35A 109.5 . . ?
C30 C35 H35B 109.5 . . ?
H35A C35 H35B 109.5 . . ?
C30 C35 H35C 109.5 . . ?
H35A C35 H35C 109.5 . . ?
H35B C35 H35C 109.5 . . ?
N5 C36 C31 111.0(9) . . ?
N5 C36 H36A 109.4 . . ?
C31 C36 H36A 109.4 . . ?
N5 C36 H36B 109.4 . . ?
C31 C36 H36B 109.4 . . ?
H36A C36 H36B 108.0 . . ?
C37 N5 C39 106.1(8) . . ?
C37 N5 C36 126.8(9) . . ?
C39 N5 C36 126.5(9) . . ?
N6 C37 N5 113.1(9) . . ?
N6 C37 H37 123.5 . . ?
N5 C37 H37 123.5 . . ?
C37 N6 C38 103.9(9) . . ?
C37 N6 Co1 125.2(7) . . ?
C38 N6 Co1 129.1(7) . . ?
C39 C38 N6 109.9(10) . . ?
C39 C38 H38 125.0 . . ?
N6 C38 H38 125.0 . . ?
C38 C39 N5 107.1(9) . . ?
C38 C39 H39 126.5 . . ?
N5 C39 H39 126.5 . . ?
C32 C40 H40A 109.5 . . ?
C32 C40 H40B 109.5 . . ?
H40A C40 H40B 109.5 . . ?
C32 C40 H40C 109.5 . . ?
H40A C40 H40C 109.5 . . ?
H40B C40 H40C 109.5 . . ?
C34 C41 H41A 109.5 . . ?
C34 C41 H41B 109.5 . . ?
H41A C41 H41B 109.5 . . ?
C34 C41 H41C 109.5 . . ?
H41A C41 H41C 109.5 . . ?
H41B C41 H41C 109.5 . . ?
C33 C42 C43 120.3(9) . . ?
C33 C42 H42A 107.3 . . ?
C43 C42 H42A 107.3 . . ?
C33 C42 H42B 107.3 . . ?
C43 C42 H42B 107.3 . . ?
H42A C42 H42B 106.9 . . ?
C48 C43 C44 119.2(10) . . ?
C48 C43 C42 122.7(9) . . ?
C44 C43 C42 118.0(10) . . ?
C43 C44 C45 118.5(10) . . ?
C43 C44 C49 121.7(11) . . ?
C45 C44 C49 119.8(10) . . ?
C46 C45 C44 120.7(9) . . ?
C46 C45 C50 121.9(11) . . ?
C44 C45 C50 117.3(11) . . ?
C45 C46 C47 120.8(11) . . ?
C45 C46 C54 122.1(10) . . ?
C47 C46 C54 116.9(11) . . ?
C48 C47 C46 118.3(11) . . ?
C48 C47 C56 122.9(9) . . ?
C46 C47 C56 118.8(10) . . ?
C43 C48 C47 122.2(9) . . ?
C43 C48 C55 119.3(10) . . ?
C47 C48 C55 118.4(10) . . ?
C44 C49 H49A 109.5 . . ?
C44 C49 H49B 109.5 . . ?
H49A C49 H49B 109.5 . . ?
C44 C49 H49C 109.5 . . ?
H49A C49 H49C 109.5 . . ?
H49B C49 H49C 109.5 . . ?
N7 C50 C45 112.7(9) . . ?
N7 C50 H50A 109.1 . . ?
C45 C50 H50A 109.1 . . ?
N7 C50 H50B 109.1 . . ?
C45 C50 H50B 109.1 . . ?
H50A C50 H50B 107.8 . . ?
C51 N7 C53 106.8(11) . . ?
C51 N7 C50 129.6(10) . . ?
C53 N7 C50 123.1(10) . . ?
N8 C51 N7 113.4(12) . . ?
N8 C51 H51 123.3 . . ?
N7 C51 H51 123.3 . . ?
C51 N8 C52 106.2(11) . . ?
C51 N8 Co2 125.8(10) . . ?
C52 N8 Co2 127.6(9) . . ?
C53 C52 N8 107.4(13) . . ?
C53 C52 H52 126.3 . . ?
N8 C52 H52 126.3 . . ?
C52 C53 N7 105.1(12) . . ?
C52 C53 H53 127.4 . . ?
N7 C53 H53 127.4 . . ?
C46 C54 H54A 109.5 . . ?
C46 C54 H54B 109.5 . . ?
H54A C54 H54B 109.5 . . ?
C46 C54 H54C 109.5 . . ?
H54A C54 H54C 109.5 . . ?
H54B C54 H54C 109.5 . . ?
C48 C55 H55A 109.5 . . ?
C48 C55 H55B 109.5 . . ?
H55A C55 H55B 109.5 . . ?
C48 C55 H55C 109.5 . . ?
H55A C55 H55C 109.5 . . ?
H55B C55 H55C 109.5 . . ?
C47 C56 C1 118.5(9) . . ?
C47 C56 H56A 107.7 . . ?
C1 C56 H56A 107.7 . . ?
C47 C56 H56B 107.7 . . ?
C1 C56 H56B 107.7 . . ?
H56A C56 H56B 107.1 . . ?
C57 C57 Cl1 117(2) 3_576 . ?
C57 C57 H57A 108.1 3_576 . ?
Cl1 C57 H57A 108.1 . . ?
C57 C57 H57B 108.1 3_576 . ?
Cl1 C57 H57B 108.1 . . ?
H57A C57 H57B 107.3 . . ?
C59 C58 Cl2 110.5(13) . . ?
C59 C58 H58A 109.5 . . ?
Cl2 C58 H58A 109.5 . . ?
C59 C58 H58B 109.5 . . ?
Cl2 C58 H58B 109.5 . . ?
H58A C58 H58B 108.1 . . ?
C58 C59 Cl3 110.9(12) . . ?
C58 C59 H59A 109.5 . . ?
Cl3 C59 H59A 109.5 . . ?
C58 C59 H59B 109.5 . . ?
Cl3 C59 H59B 109.5 . . ?
H59A C59 H59B 108.1 . . ?
C61 C60 Cl5 110(2) . . ?
C61 C60 H60A 109.6 . . ?
Cl5 C60 H60A 109.7 . . ?
C61 C60 H60B 109.7 . . ?
Cl5 C60 H60B 109.7 . . ?
H60A C60 H60B 108.2 . . ?
C60 C61 Cl4 110(2) . . ?
C60 C61 H61A 109.6 . . ?
Cl4 C61 H61A 109.6 . . ?
C60 C61 H61B 109.6 . . ?
Cl4 C61 H61B 109.6 . . ?
H61A C61 H61B 108.1 . . ?
C62 C63 Cl8 113.4(18) . . ?
C62 C63 H63A 108.9 . . ?
Cl8 C63 H63A 108.9 . . ?
C62 C63 H63B 108.9 . . ?
Cl8 C63 H63B 108.9 . . ?
H63A C63 H63B 107.7 . . ?
C63 C62 Cl7 108.8(17) . . ?
C63 C62 H62A 109.9 . . ?
C63 C62 H62B 109.9 . . ?
H62A C62 H62B 108.3 . . ?

loop_
_geom_bond_atom_site_label_1
_geom_bond_atom_site_label_2
_geom_bond_distance
_geom_bond_site_symmetry_2
_geom_bond_publ_flag
Co1 N2 1.988(8) . ?
Co1 N6 1.994(9) . ?
Co1 Br1 2.3873(18) . ?
Co1 Br2 2.3879(19) . ?
Co2 N4 2.000(11) . ?
Co2 N8 2.015(11) . ?
Co2 Br4 2.376(2) . ?
Co2 Br3 2.395(3) . ?
C1 C2 1.401(15) . ?
C1 C6 1.428(14) . ?
C1 C56 1.549(13) . ?
C2 C3 1.402(14) . ?
C2 C7 1.492(14) . ?
C3 C4 1.404(15) . ?
C3 C8 1.523(15) . ?
C4 C5 1.389(15) . ?
C4 C12 1.531(15) . ?
C5 C6 1.371(14) . ?
C5 C14 1.525(14) . ?
C6 C13 1.495(15) . ?
C7 H7A 0.9800 . ?
C7 H7B 0.9800 . ?
C7 H7C 0.9800 . ?
C8 N1 1.490(13) . ?
C8 H8A 0.9900 . ?
C8 H8B 0.9900 . ?
N1 C9 1.337(13) . ?
N1 C11 1.347(13) . ?
C9 N2 1.328(13) . ?
C9 H9 0.9500 . ?
N2 C10 1.377(14) . ?
C10 C11 1.354(15) . ?
C10 H10 0.9500 . ?
C11 H11 0.9500 . ?
C12 H12A 0.9800 . ?
C12 H12B 0.9800 . ?
C12 H12C 0.9800 . ?
C13 H13A 0.9800 . ?
C13 H13B 0.9800 . ?
C13 H13C 0.9800 . ?
C14 C15 1.535(16) . ?
C14 H14A 0.9900 . ?
C14 H14B 0.9900 . ?
C15 C16 1.416(14) . ?
C15 C20 1.421(15) . ?
C16 C17 1.380(18) . ?
C16 C21 1.507(17) . ?
C17 C18 1.404(17) . ?
C17 C22 1.517(15) . ?
C18 C19 1.395(15) . ?
C18 C26 1.501(18) . ?
C19 C20 1.418(17) . ?
C19 C28 1.533(15) . ?
C20 C27 1.492(15) . ?
C21 H21A 0.9800 . ?
C21 H21B 0.9800 . ?
C21 H21C 0.9800 . ?
C22 N3 1.471(15) . ?
C22 H22A 0.9900 . ?
C22 H22B 0.9900 . ?
N3 C23 1.358(15) . ?
N3 C25 1.364(15) . ?
C23 N4 1.335(16) . ?
C23 H23 0.9500 . ?
N4 C24 1.374(17) . ?
C24 C25 1.36(2) . ?
C24 H24 0.9500 . ?
C25 H25 0.9500 . ?
C26 H26A 0.9800 . ?
C26 H26B 0.9800 . ?
C26 H26C 0.9800 . ?
C27 H27A 0.9800 . ?
C27 H27B 0.9800 . ?
C27 H27C 0.9800 . ?
C28 C29 1.533(16) . ?
C28 H28A 0.9900 . ?
C28 H28B 0.9900 . ?
C29 C34 1.390(16) . ?
C29 C30 1.407(14) . ?
C30 C31 1.413(16) . ?
C30 C35 1.514(16) . ?
C31 C32 1.383(16) . ?
C31 C36 1.514(14) . ?
C32 C33 1.419(15) . ?
C32 C40 1.510(15) . ?
C33 C34 1.407(16) . ?
C33 C42 1.517(15) . ?
C34 C41 1.527(14) . ?
C35 H35A 0.9800 . ?
C35 H35B 0.9800 . ?
C35 H35C 0.9800 . ?
C36 N5 1.479(14) . ?
C36 H36A 0.9900 . ?
C36 H36B 0.9900 . ?
N5 C37 1.331(13) . ?
N5 C39 1.397(13) . ?
C37 N6 1.329(13) . ?
C37 H37 0.9500 . ?
N6 C38 1.409(13) . ?
C38 C39 1.329(16) . ?
C38 H38 0.9500 . ?
C39 H39 0.9500 . ?
C40 H40A 0.9800 . ?
C40 H40B 0.9800 . ?
C40 H40C 0.9800 . ?
C41 H41A 0.9800 . ?
C41 H41B 0.9800 . ?
C41 H41C 0.9800 . ?
C42 C43 1.521(16) . ?
C42 H42A 0.9900 . ?
C42 H42B 0.9900 . ?
C43 C48 1.370(16) . ?
C43 C44 1.429(14) . ?
C44 C45 1.436(17) . ?
C44 C49 1.527(18) . ?
C45 C46 1.353(17) . ?
C45 C50 1.523(14) . ?
C46 C47 1.423(14) . ?
C46 C54 1.550(17) . ?
C47 C48 1.405(15) . ?
C47 C56 1.521(16) . ?
C48 C55 1.512(14) . ?
C49 H49A 0.9800 . ?
C49 H49B 0.9800 . ?
C49 H49C 0.9800 . ?
C50 N7 1.450(15) . ?
C50 H50A 0.9900 . ?
C50 H50B 0.9900 . ?
N7 C51 1.340(15) . ?
N7 C53 1.416(17) . ?
C51 N8 1.293(16) . ?
C51 H51 0.9500 . ?
N8 C52 1.424(19) . ?
C52 C53 1.403(19) . ?
C52 H52 0.9500 . ?
C53 H53 0.9500 . ?
C54 H54A 0.9800 . ?
C54 H54B 0.9800 . ?
C54 H54C 0.9800 . ?
C55 H55A 0.9800 . ?
C55 H55B 0.9800 . ?
C55 H55C 0.9800 . ?
C56 H56A 0.9900 . ?
C56 H56B 0.9900 . ?
C57 C57 1.31(2) 3_576 ?
C57 Cl1 1.764(16) . ?
C57 H57A 0.9900 . ?
C57 H57B 0.9900 . ?
C58 C59 1.325(16) . ?
C58 Cl2 1.779(14) . ?
C58 H58A 0.9900 . ?
C58 H58B 0.9900 . ?
C59 Cl3 1.784(14) . ?
C59 H59A 0.9900 . ?
C59 H59B 0.9900 . ?
C60 C61 1.34(2) . ?
C60 Cl5 1.74(2) . ?
C60 H60A 0.9900 . ?
C60 H60B 0.9900 . ?
C61 Cl4 1.73(2) . ?
C61 H61A 0.9900 . ?
C61 H61B 0.9900 . ?
Cl7 C62 1.760(18) . ?
Cl8 C63 1.743(17) . ?
C63 C62 1.327(19) . ?
C63 H63A 0.9900 . ?
C63 H63B 0.9900 . ?
C62 H62A 0.9900 . ?
C62 H62B 0.9900 . ?
O1 C64 1.52(2) . ?
